data_7124295
loop_
_publ_author_name
'Hou, Hongwei'
'Shao, Chao Zhi'
'Yu, Cai-Xia'
'Xie, Qiong'
'Wu, Qiong'
'Zhao, Yujie'

_publ_section_title
;
 Porous functionalized MOF self-evolution promoting molecule encapsulation
 and Hg2+ removal
;
_journal_name_full 'Chemical Communications'
_journal_paper_doi 10.1039/C9CC06849J
_journal_year 2019
_chemical_formula_moiety '0.33(C36 H30 N12 O12 Zn3)'
_chemical_formula_sum 'C12 H10 N4 O4 Zn'
_chemical_formula_weight 339.61
_space_group_crystal_system hexagonal
_space_group_IT_number 171
_space_group_name_Hall 'P 62'
_space_group_name_H-M_alt 'P 62'
_symmetry_space_group_name_Hall 'P 62'
_symmetry_space_group_name_H-M 'P 62'
_atom_sites_solution_hydrogens geom
_atom_sites_solution_primary dual
_audit_creation_date 2019-01-07
_audit_creation_method
;
Olex2 1.2-beta
(compiled 2017.03.28 svn.r3405 for OlexSys, GUI svn.r5337)
;
_audit_update_record
;
2019-01-10 deposited with the CCDC.    2019-10-09 downloaded from the CCDC.
;
_cell_angle_alpha 90
_cell_angle_beta 90
_cell_angle_gamma 120
_cell_formula_units_Z 3
_cell_length_a 15.465(3)
_cell_length_b 15.465(3)
_cell_length_c 6.3597(13)
_cell_measurement_reflns_used 4472
_cell_measurement_temperature 293(2)
_cell_measurement_theta_max 27.8884
_cell_measurement_theta_min 2.6340
_cell_volume 1317.2(5)
_computing_molecular_graphics 'Olex2 (Dolomanov et al., 2009)'
_computing_publication_material 'Olex2 (Dolomanov et al., 2009)'
_computing_structure_refinement 'ShelXL (Sheldrick, 2015)'
_computing_structure_solution 'ShelXT (Sheldrick, 2015)'
_diffrn_ambient_temperature 293(2)
_diffrn_measured_fraction_theta_full 0.968
_diffrn_measured_fraction_theta_max 0.969
_diffrn_measurement_device_type 'Bruker P4'
_diffrn_measurement_method '\w scans'
_diffrn_radiation_monochromator graphite
_diffrn_radiation_type MoK\a
_diffrn_radiation_wavelength 0.71073
_diffrn_reflns_av_R_equivalents 0.0344
_diffrn_reflns_av_unetI/netI 0.0178
_diffrn_reflns_Laue_measured_fraction_full 0.968
_diffrn_reflns_Laue_measured_fraction_max 0.969
_diffrn_reflns_limit_h_max 18
_diffrn_reflns_limit_h_min -18
_diffrn_reflns_limit_k_max 18
_diffrn_reflns_limit_k_min -18
_diffrn_reflns_limit_l_max 7
_diffrn_reflns_limit_l_min -7
_diffrn_reflns_number 13194
_diffrn_reflns_point_group_measured_fraction_full 0.967
_diffrn_reflns_point_group_measured_fraction_max 0.968
_diffrn_reflns_theta_full 25.242
_diffrn_reflns_theta_max 25.485
_diffrn_reflns_theta_min 3.042
_exptl_absorpt_coefficient_mu 1.415
_exptl_absorpt_correction_T_max 0.7456
_exptl_absorpt_correction_T_min 0.7004
_exptl_absorpt_correction_type multi-scan
_exptl_crystal_colour colorless
_exptl_crystal_density_diffrn 1.284
_exptl_crystal_density_method 'not measured'
_exptl_crystal_description Prism
_exptl_crystal_F_000 516
_exptl_crystal_size_max 0.12
_exptl_crystal_size_mid 0.1
_exptl_crystal_size_min 0.09
_refine_diff_density_max 0.113
_refine_diff_density_min -0.114
_refine_diff_density_rms 0.027
_refine_ls_abs_structure_details
;
 Refined as an inversion twin.
;
_refine_ls_abs_structure_Flack 0.948(18)
_refine_ls_extinction_method none
_refine_ls_goodness_of_fit_ref 0.777
_refine_ls_hydrogen_treatment mixed
_refine_ls_matrix_type full
_refine_ls_number_parameters 100
_refine_ls_number_reflns 1585
_refine_ls_number_restraints 1
_refine_ls_restrained_S_all 0.777
_refine_ls_R_factor_all 0.0192
_refine_ls_R_factor_gt 0.0190
_refine_ls_shift/su_max 0.030
_refine_ls_shift/su_mean 0.001
_refine_ls_structure_factor_coef Fsqd
_refine_ls_weighting_details 'w=1/[\s^2^(Fo^2^)+(0.0328P)^2^+0.4301P] where P=(Fo^2^+2Fc^2^)/3'
_refine_ls_weighting_scheme calc
_refine_ls_wR_factor_gt 0.0459
_refine_ls_wR_factor_ref 0.0461
_reflns_Friedel_coverage 0.822
_reflns_Friedel_fraction_full 0.967
_reflns_Friedel_fraction_max 0.968
_reflns_number_gt 1571
_reflns_number_total 1585
_reflns_threshold_expression 'I > 2\s(I)'
_cod_data_source_file c9cc06849j2.cif
_cod_data_source_block c_sq
_cod_original_cell_volume 1317.2(6)
_cod_database_code 7124295
_shelx_shelxl_version_number 2018/3
_shelx_space_group_comment
;
The symmetry employed for this shelxl refinement is uniquely defined
by the following loop, which should always be used as a source of
symmetry information in preference to the above space-group names.
They are only intended as comments.
;
_shelx_estimated_absorpt_t_max 0.883
_shelx_estimated_absorpt_t_min 0.849
_olex2_refinement_description
;
1. Twinned data refinement
 Scales: 0.052(18)
 0.948(18)
2. Fixed Uiso
 At 1.2 times of:
  All N(H,H) groups
3.a Aromatic/amide H refined with riding coordinates:
 C1(H1), C4(H4), C5(H5)
3.b X=CH2 refined with riding coordinates:
 N2(H2B,H2A)
;
_olex2_submission_special_instructions 'No special instructions were received'

loop_
_space_group_symop_operation_xyz
'x, y, z'
'x-y, x, z+1/3'
'-y, x-y, z+2/3'
'-x, -y, z'
'-x+y, -x, z+1/3'
'y, -x+y, z+2/3'

loop_
_atom_site_label
_atom_site_type_symbol
_atom_site_fract_x
_atom_site_fract_y
_atom_site_fract_z
_atom_site_U_iso_or_equiv
_atom_site_adp_type
_atom_site_occupancy
_atom_site_site_symmetry_order
_atom_site_calc_flag
_atom_site_refinement_flags_posn
_atom_site_refinement_flags_adp
_atom_site_refinement_flags_occupancy
Zn1 Zn 0.500000 0.500000 0.48064(9) 0.03543(13) Uani 1 2 d S T P
O1 O 0.29511(18) 0.4267(2) 0.5575(4) 0.0705(8) Uani 1 1 d . . .
O2 O 0.39501(13) 0.48155(15) 0.2829(3) 0.0453(5) Uani 1 1 d . . .
N1 N 0.09808(14) 0.48235(16) -0.0041(4) 0.0391(5) Uani 1 1 d . . .
N2 N 0.10019(19) 0.3736(2) 0.4964(5) 0.0628(7) Uani 1 1 d . . .
H2B H 0.038539 0.350180 0.529682 0.075 Uiso 1 1 calc R . .
H2A H 0.139387 0.365666 0.580030 0.075 Uiso 1 1 calc R . .
C1 C 0.07109(18) 0.4352(2) 0.1782(5) 0.0423(6) Uani 1 1 d . . .
H1 H 0.004940 0.408564 0.219855 0.076(12) Uiso 1 1 calc R . .
C2 C 0.13560(18) 0.4230(2) 0.3120(5) 0.0408(5) Uani 1 1 d . . .
C3 C 0.23483(19) 0.4629(2) 0.2467(4) 0.0355(6) Uani 1 1 d . . .
C4 C 0.26181(19) 0.5117(2) 0.0551(5) 0.0432(7) Uani 1 1 d . . .
H4 H 0.327177 0.538491 0.007921 0.060(9) Uiso 1 1 calc R . .
C5 C 0.19342(19) 0.5215(2) -0.0671(5) 0.0436(6) Uani 1 1 d . . .
H5 H 0.213471 0.555414 -0.194466 0.067(10) Uiso 1 1 calc R . .
C6 C 0.3118(2) 0.4541(2) 0.3747(5) 0.0419(7) Uani 1 1 d . . .

loop_
_atom_site_aniso_label
_atom_site_aniso_U_11
_atom_site_aniso_U_22
_atom_site_aniso_U_33
_atom_site_aniso_U_23
_atom_site_aniso_U_13
_atom_site_aniso_U_12
Zn1 0.0402(2) 0.0402(2) 0.0387(2) 0.000 0.000 0.0297(2)
O1 0.0534(13) 0.114(2) 0.0581(15) 0.0257(14) 0.0032(11) 0.0526(15)
O2 0.0378(9) 0.0635(12) 0.0489(11) -0.0086(10) -0.0052(9) 0.0361(9)
N1 0.0255(10) 0.0487(12) 0.0406(12) -0.0027(11) -0.0019(10) 0.0168(9)
N2 0.0420(13) 0.092(2) 0.0537(14) 0.0246(16) 0.0117(13) 0.0333(13)
C1 0.0248(11) 0.0540(16) 0.0473(16) 0.0010(13) 0.0026(11) 0.0190(11)
C2 0.0359(13) 0.0487(14) 0.0391(13) 0.0007(13) 0.0011(12) 0.0221(11)
C3 0.0292(12) 0.0411(13) 0.0399(14) -0.0028(11) -0.0019(10) 0.0205(11)
C4 0.0271(12) 0.0549(16) 0.0516(16) 0.0057(13) 0.0039(11) 0.0235(12)
C5 0.0298(13) 0.0540(16) 0.0452(16) 0.0078(13) 0.0044(11) 0.0196(12)
C6 0.0380(14) 0.0474(15) 0.0494(18) -0.0032(12) -0.0031(12) 0.0282(12)

loop_
_atom_type_symbol
_atom_type_description
_atom_type_scat_dispersion_real
_atom_type_scat_dispersion_imag
_atom_type_scat_source
C C 0.0033 0.0016 'International Tables Vol C Tables 4.2.6.8 and 6.1.1.4'
H H 0.0000 0.0000 'International Tables Vol C Tables 4.2.6.8 and 6.1.1.4'
N N 0.0061 0.0033 'International Tables Vol C Tables 4.2.6.8 and 6.1.1.4'
O O 0.0106 0.0060 'International Tables Vol C Tables 4.2.6.8 and 6.1.1.4'
Zn Zn 0.2839 1.4301 'International Tables Vol C Tables 4.2.6.8 and 6.1.1.4'

loop_
_geom_angle_atom_site_label_1
_geom_angle_atom_site_label_2
_geom_angle_atom_site_label_3
_geom_angle
_geom_angle_site_symmetry_1
_geom_angle_site_symmetry_3
O2 Zn1 O2 100.10(12) 4_665 .
O2 Zn1 N1 120.06(9) . 6
O2 Zn1 N1 103.33(8) 4_665 6
O2 Zn1 N1 103.33(8) . 3_665
O2 Zn1 N1 120.06(9) 4_665 3_665
N1 Zn1 N1 110.56(13) 3_665 6
C6 O2 Zn1 112.28(19) . .
C1 N1 Zn1 121.52(16) . 2_554
C1 N1 C5 118.9(2) . .
C5 N1 Zn1 119.6(2) . 2_554
H2B N2 H2A 120.0 . .
C2 N2 H2B 120.0 . .
C2 N2 H2A 120.0 . .
N1 C1 H1 118.0 . .
N1 C1 C2 124.1(2) . .
C2 C1 H1 118.0 . .
N2 C2 C1 119.3(2) . .
N2 C2 C3 123.3(3) . .
C1 C2 C3 117.4(3) . .
C2 C3 C6 122.8(3) . .
C4 C3 C2 117.8(2) . .
C4 C3 C6 119.4(2) . .
C3 C4 H4 119.4 . .
C5 C4 C3 121.1(2) . .
C5 C4 H4 119.4 . .
N1 C5 C4 120.7(3) . .
N1 C5 H5 119.7 . .
C4 C5 H5 119.7 . .
O1 C6 O2 123.6(3) . .
O1 C6 C3 120.6(3) . .
O2 C6 C3 115.7(3) . .

loop_
_geom_bond_atom_site_label_1
_geom_bond_atom_site_label_2
_geom_bond_distance
_geom_bond_site_symmetry_2
Zn1 O2 1.9587(19) 4_665
Zn1 O2 1.9587(19) .
Zn1 N1 2.032(2) 3_665
Zn1 N1 2.032(2) 6
O1 C6 1.220(3) .
O2 C6 1.278(3) .
N1 C1 1.321(4) .
N1 C5 1.345(3) .
N2 H2B 0.8600 .
N2 H2A 0.8600 .
N2 C2 1.357(4) .
C1 H1 0.9300 .
C1 C2 1.394(4) .
C2 C3 1.401(3) .
C3 C4 1.383(4) .
C3 C6 1.503(4) .
C4 H4 0.9300 .
C4 C5 1.380(4) .
C5 H5 0.9300 .

loop_
_geom_torsion_atom_site_label_1
_geom_torsion_atom_site_label_2
_geom_torsion_atom_site_label_3
_geom_torsion_atom_site_label_4
_geom_torsion
_geom_torsion_site_symmetry_1
Zn1 O2 C6 O1 -11.3(4) .
Zn1 O2 C6 C3 165.27(18) .
Zn1 N1 C1 C2 -178.3(2) 2_554
Zn1 N1 C5 C4 179.1(2) 2_554
N1 C1 C2 N2 179.8(3) .
N1 C1 C2 C3 -0.5(4) .
N2 C2 C3 C4 -180.0(3) .
N2 C2 C3 C6 0.4(4) .
C1 N1 C5 C4 0.7(4) .
C1 C2 C3 C4 0.3(4) .
C1 C2 C3 C6 -179.4(2) .
C2 C3 C4 C5 0.4(4) .
C2 C3 C6 O1 -12.7(4) .
C2 C3 C6 O2 170.6(3) .
C3 C4 C5 N1 -0.9(5) .
C4 C3 C6 O1 167.7(3) .
C4 C3 C6 O2 -9.0(4) .
C5 N1 C1 C2 0.0(4) .
C6 C3 C4 C5 -180.0(3) .

loop_
_twin_individual_id
_twin_individual_mass_fraction_refined
1 0.052(18)
2 0.948(18)
